data_7044818
loop_
_publ_author_name
'Dong, Hui-Ming'
'Zhang, Zhi-Chao'
'Li, Hai-Yan'
'Liu, Zhong-Yi'
'Yang, En-Cui'
'Zhao, Xiao-Jun'

_publ_section_title
;
 High-nuclear heterometallic oxime clusters assembled from triangular
 subunits: solvothermal syntheses, crystal structures and magnetic
 properties.
;
_journal_issue 1
_journal_name_full 'Dalton transactions (Cambridge, England : 2003)'
_journal_page_first 169
_journal_page_last 179
_journal_paper_doi 10.1039/c7dt03692b
_journal_volume 47
_journal_year 2017
_chemical_formula_sum 'C96 H128 Gd8 N68 Ni6 O54'
_chemical_formula_weight 4708.92
_space_group_crystal_system triclinic
_space_group_IT_number 2
_space_group_name_Hall '-P 1'
_space_group_name_H-M_alt 'P -1'
_symmetry_space_group_name_Hall '-P 1'
_symmetry_space_group_name_H-M 'P -1'
_atom_sites_solution_hydrogens mixed
_audit_creation_method SHELXL-2013
_audit_update_record
;
2016-03-10 deposited with the CCDC.
2017-11-20 downloaded from the CCDC.
;
_cell_angle_alpha 108.147(2)
_cell_angle_beta 97.822(3)
_cell_angle_gamma 99.020(3)
_cell_formula_units_Z 1
_cell_length_a 13.693(2)
_cell_length_b 17.018(2)
_cell_length_c 18.075(3)
_cell_measurement_reflns_used 5510
_cell_measurement_temperature 173(2)
_cell_measurement_theta_max 28.22
_cell_measurement_theta_min 2.23
_cell_volume 3875.5(10)
_computing_cell_refinement 'Bruker SMART'
_computing_data_collection 'Bruker SMART'
_computing_data_reduction 'Bruker SAINT'
_computing_molecular_graphics 'Bruker SHELXTL'
_computing_publication_material 'Bruker SHELXTL'
_computing_structure_refinement 'SHELXL-2013 (Sheldrick, 2013)'
_computing_structure_solution 'Bruker SHELXTL'
_diffrn_ambient_temperature 173(2)
_diffrn_measured_fraction_theta_full 0.965
_diffrn_measured_fraction_theta_max 0.990
_diffrn_measurement_device_type 'CCD area detector'
_diffrn_measurement_method 'phi and omega scans'
_diffrn_radiation_type MoK\a
_diffrn_radiation_wavelength 0.71073
_diffrn_reflns_av_R_equivalents 0.0502
_diffrn_reflns_av_unetI/netI 0.1179
_diffrn_reflns_Laue_measured_fraction_full 0.965
_diffrn_reflns_Laue_measured_fraction_max 0.990
_diffrn_reflns_limit_h_max 16
_diffrn_reflns_limit_h_min -14
_diffrn_reflns_limit_k_max 20
_diffrn_reflns_limit_k_min -19
_diffrn_reflns_limit_l_max 20
_diffrn_reflns_limit_l_min -21
_diffrn_reflns_number 20019
_diffrn_reflns_point_group_measured_fraction_full 0.965
_diffrn_reflns_point_group_measured_fraction_max 0.990
_diffrn_reflns_theta_full 25.242
_diffrn_reflns_theta_max 25.008
_diffrn_reflns_theta_min 1.536
_exptl_absorpt_coefficient_mu 4.182
_exptl_absorpt_correction_type multi-scan
_exptl_absorpt_process_details SADABS
_exptl_crystal_colour RED
_exptl_crystal_density_diffrn 2.018
_exptl_crystal_density_meas ?
_exptl_crystal_description BLOCK
_exptl_crystal_F_000 2292
_exptl_crystal_size_max 0.200
_exptl_crystal_size_mid 0.190
_exptl_crystal_size_min 0.180
_exptl_transmission_factor_max 0.520
_exptl_transmission_factor_min 0.488
_platon_squeeze_details ' ? '
_refine_diff_density_max 4.458
_refine_diff_density_min -3.162
_refine_diff_density_rms 0.291
_refine_ls_extinction_method none
_refine_ls_goodness_of_fit_ref 1.038
_refine_ls_hydrogen_treatment constr
_refine_ls_matrix_type full
_refine_ls_number_parameters 904
_refine_ls_number_reflns 13531
_refine_ls_number_restraints 230
_refine_ls_restrained_S_all 1.033
_refine_ls_R_factor_all 0.1267
_refine_ls_R_factor_gt 0.0724
_refine_ls_shift/su_max 0.005
_refine_ls_shift/su_mean 0.000
_refine_ls_structure_factor_coef Fsqd
_refine_ls_weighting_details
; 
 w=1/[\s^2^(Fo^2^)+(0.0959P)^2^] 
 where P=(Fo^2^+2Fc^2^)/3 
;
_refine_ls_weighting_scheme calc
_refine_ls_wR_factor_gt 0.1745
_refine_ls_wR_factor_ref 0.1973
_reflns_Friedel_coverage 0.000
_reflns_number_gt 7649
_reflns_number_total 13531
_reflns_threshold_expression 'I > 2\s(I)'
_cod_data_source_file c7dt03692b2.cif
_cod_data_source_block 2
_cod_depositor_comments
;
The following automatic conversions were performed:

'_exptl_absorpt_correction_type' value 'MULTI-SCAN' changed to
'multi-scan' according to
/home/data/users/saulius/crontab/automatic-downloads/rss-feeds/RSC/lib/dictionaries/cif_core.dic
dictionary named 'cif_core.dic' version 2.4.2 from 2011-04-26.

'_exptl_crystal_density_meas' value 'NONE' was changed to '?' - the
value is perceived as not measured.

Automatic conversion script
Id: cif_fix_values 4973 2017-02-22 13:04:09Z antanas 

 Adding full bibliography for 7044813--7044818.cif.
;
_cod_database_code 7044818
_shelx_space_group_comment
; 
The symmetry employed for this shelxl refinement is uniquely defined 
by the following loop, which should always be used as a source of 
symmetry information in preference to the above space-group names. 
They are only intended as comments. 
;
_shelx_estimated_absorpt_t_min 0.488
_shelx_estimated_absorpt_t_max 0.520
_shelxl_version_number 2013-2

loop_
_space_group_symop_operation_xyz
'x, y, z'
'-x, -y, -z'

loop_
_atom_site_label
_atom_site_type_symbol
_atom_site_fract_x
_atom_site_fract_y
_atom_site_fract_z
_atom_site_U_iso_or_equiv
_atom_site_adp_type
_atom_site_occupancy
_atom_site_site_symmetry_order
_atom_site_calc_flag
_atom_site_refinement_flags_posn
_atom_site_refinement_flags_adp
_atom_site_refinement_flags_occupancy
_atom_site_disorder_assembly
_atom_site_disorder_group
Gd1 Gd 0.59969(5) -0.00721(4) 0.64989(4) 0.0252(2) Uani 1 1 d . . . . .
Gd2 Gd 0.56864(5) 0.12511(4) 0.53465(4) 0.0258(2) Uani 1 1 d . . . . .
Gd3 Gd 0.55505(5) -0.23937(4) 0.57315(4) 0.0284(2) Uani 1 1 d . . . . .
Gd4 Gd 0.78531(6) 0.18945(4) 0.69500(4) 0.0307(2) Uani 1 1 d . . . . .
Ni1 Ni 0.67630(15) 0.34657(11) 0.61008(11) 0.0332(5) Uani 1 1 d . . . . .
Ni2 Ni 0.69734(14) 0.00101(11) 0.85055(11) 0.0313(5) Uani 1 1 d . . . . .
Ni3 Ni 0.80318(19) 0.38246(13) 0.87353(12) 0.0537(7) Uani 1 1 d . . . . .
O1 O 0.6019(7) -0.1151(5) 0.5312(5) 0.028(2) Uani 1 1 d . . . . .
O2 O 0.6953(7) 0.0637(5) 0.5784(5) 0.025(2) Uani 1 1 d . . . . .
O3 O 0.5373(7) -0.0168(5) 0.4359(5) 0.029(2) Uani 1 1 d . . . . .
O4 O 0.6122(7) 0.1486(5) 0.6780(5) 0.032(2) Uani 1 1 d . . . . .
H4A H 0.6053 0.1866 0.7194 0.047 Uiso 1 1 d R U . . .
O5 O 0.4515(7) -0.1400(6) 0.5952(5) 0.034(2) Uani 1 1 d . . . . .
H5A H 0.4415 -0.1250 0.5546 0.051 Uiso 1 1 d R U . . .
O6 O 0.4140(8) -0.3350(6) 0.5597(6) 0.041(3) Uani 1 1 d . . . . .
O7 O 0.6530(7) -0.1201(6) 0.6789(5) 0.033(2) Uani 1 1 d . U . . .
O8 O 0.5097(8) 0.0248(6) 0.7500(6) 0.043(3) Uani 1 1 d . . . . .
O9 O 0.7673(7) 0.0625(6) 0.7233(5) 0.032(2) Uani 1 1 d . . . . .
O10 O 0.8684(9) 0.2284(7) 0.8280(6) 0.054(3) Uani 1 1 d . . . . .
O11 O 0.7583(8) 0.3214(6) 0.7681(6) 0.042(3) Uani 1 1 d . U . . .
O12 O 0.7238(7) 0.2362(6) 0.5878(5) 0.031(2) Uani 1 1 d . . . . .
H12A H 0.7797 0.2343 0.5725 0.047 Uiso 1 1 d R U . . .
O13 O 0.5354(7) 0.2644(6) 0.5690(6) 0.031(2) Uani 1 1 d . . . . .
O14 O 0.6199(10) -0.3704(7) 0.5579(7) 0.053(3) Uani 1 1 d . . . . .
O15 O 0.7303(9) -0.2596(8) 0.5690(8) 0.063(4) Uani 1 1 d . . . . .
O16 O 0.7819(12) -0.3752(10) 0.5651(11) 0.115(7) Uani 1 1 d . . . . .
O17 O 0.9382(9) 0.1460(7) 0.6555(7) 0.058(3) Uani 1 1 d . . . . .
O18 O 0.9490(9) 0.2825(8) 0.6945(9) 0.073(4) Uani 1 1 d . . . . .
O19 O 1.0796(16) 0.2304(13) 0.6732(19) 0.193(13) Uani 1 1 d . . . . .
N1 N 0.1812(10) -0.4209(8) 0.3766(7) 0.042(3) Uani 1 1 d . . . . .
N2 N 0.0072(11) -0.5290(12) 0.3774(9) 0.077(6) Uani 1 1 d . . . . .
N3 N 0.3318(9) -0.3620(7) 0.4982(7) 0.031(3) Uani 1 1 d . . . . .
N4 N 0.2485(11) -0.4239(9) 0.5765(8) 0.055(4) Uani 1 1 d . . . . .
H4C H 0.2992 -0.4027 0.6174 0.066 Uiso 1 1 calc R U . . .
H4B H 0.1932 -0.4558 0.5797 0.066 Uiso 1 1 calc R U . . .
N5 N 0.6102(10) -0.0740(8) 0.8997(7) 0.043(4) Uani 1 1 d . . . . .
N6 N 0.5025(14) -0.1952(11) 0.9509(10) 0.076(5) Uani 1 1 d . . . . .
N7 N 0.6383(8) -0.1081(7) 0.7575(6) 0.027(3) Uani 1 1 d . U . . .
N8 N 0.5453(10) -0.2422(7) 0.7061(7) 0.042(3) Uani 1 1 d . . . . .
H8 H 0.5173 -0.2887 0.7134 0.050 Uiso 1 1 calc R U . . .
N9 N 0.7294(10) 0.1176(8) 0.9429(7) 0.043(4) Uani 1 1 d . . . . .
N10 N 0.7606(11) 0.2845(9) 1.0486(8) 0.054(4) Uani 1 1 d . . . . .
N11 N 0.5870(9) 0.0582(8) 0.8156(7) 0.037(3) Uani 1 1 d . . . . .
N12 N 0.5266(10) 0.1824(8) 0.8379(8) 0.051(4) Uani 1 1 d . . . . .
H12C H 0.4782 0.1593 0.7954 0.062 Uiso 1 1 calc R U . . .
H12B H 0.5326 0.2354 0.8679 0.062 Uiso 1 1 calc R U . . .
N13 N 0.8264(9) -0.0388(6) 0.8894(7) 0.033(3) Uani 1 1 d . . . . .
N14 N 1.0049(12) -0.0959(10) 0.9174(9) 0.063(4) Uani 1 1 d . U . . .
N15 N 0.7994(8) 0.0401(6) 0.7890(6) 0.020(2) Uani 1 1 d . U . . .
N16 N 0.9443(14) 0.0161(12) 0.7393(10) 0.090(6) Uani 1 1 d . U . . .
H16A H 0.9304 0.0401 0.7036 0.109 Uiso 1 1 calc R U . . .
H16B H 0.9992 -0.0046 0.7420 0.109 Uiso 1 1 calc R U . . .
N17 N 0.8629(11) 0.4380(8) 0.9818(8) 0.052(4) Uani 1 1 d . . . . .
N18 N 0.9801(12) 0.5064(10) 1.1368(9) 0.063(4) Uani 1 1 d . . . . .
N19 N 0.8705(11) 0.3015(8) 0.8837(8) 0.053(4) Uani 1 1 d . . . . .
N20 N 1.0000(12) 0.2675(9) 0.9610(9) 0.072(5) Uani 1 1 d . . . . .
H20A H 0.9984 0.2201 0.9226 0.086 Uiso 1 1 calc R U . . .
H20B H 1.0426 0.2817 1.0064 0.086 Uiso 1 1 calc R U . . .
N21 N 0.6133(10) 0.4520(7) 0.6574(8) 0.042(3) Uani 1 1 d . . . . .
N22 N 0.5193(13) 0.5760(8) 0.7346(9) 0.062(5) Uani 1 1 d . . . . .
N23 N 0.6956(10) 0.3613(7) 0.7272(7) 0.036(3) Uani 1 1 d . . . . .
N24 N 0.7264(11) 0.4597(8) 0.8552(7) 0.049(4) Uani 1 1 d . . . . .
H24 H 0.7184 0.5052 0.8916 0.059 Uiso 1 1 calc R U . . .
N25 N 0.2664(8) 0.3555(6) 0.6155(6) 0.094(3) Uani 0.303(13) 1 d D U P A 1
C32 C 0.2077(10) 0.4101(9) 0.6405(10) 0.094(3) Uani 0.303(13) 1 d D U P A 1
H32 H 0.1536 0.4144 0.6041 0.113 Uiso 0.303(13) 1 calc R U P A 1
C31 C 0.2256(12) 0.4585(10) 0.7168(10) 0.095(3) Uani 0.303(13) 1 d D U P A 1
H31 H 0.1840 0.4975 0.7348 0.113 Uiso 0.303(13) 1 calc R U P A 1
N26 N 0.3016(12) 0.4526(9) 0.7679(8) 0.095(3) Uani 0.303(13) 1 d D U P A 1
C33 C 0.3601(9) 0.3980(6) 0.7429(5) 0.095(3) Uani 0.303(13) 1 d D U P A 1
H33 H 0.4143 0.3937 0.7792 0.113 Uiso 0.303(13) 1 calc R U P A 1
C34 C 0.3422(6) 0.3495(4) 0.6665(5) 0.094(3) Uani 0.303(13) 1 d D U P A 1
C32' C 0.3004(10) 0.3910(5) 0.6183(7) 0.094(3) Uani 0.697(13) 1 d D U P A 2
H32' H 0.3297 0.4001 0.5761 0.113 Uiso 0.697(13) 1 calc R U P A 2
N25' N 0.2156(9) 0.4175(5) 0.6329(7) 0.094(3) Uani 0.697(13) 1 d D U P A 2
C31' C 0.1759(8) 0.4040(5) 0.6922(8) 0.095(3) Uani 0.697(13) 1 d D U P A 2
H31' H 0.1158 0.4226 0.7030 0.113 Uiso 0.697(13) 1 calc R U P A 2
C33' C 0.2194(10) 0.3648(5) 0.7366(7) 0.095(3) Uani 0.697(13) 1 d D U P A 2
H33' H 0.1901 0.3556 0.7787 0.113 Uiso 0.697(13) 1 calc R U P A 2
N26' N 0.3041(9) 0.3382(5) 0.7221(7) 0.095(3) Uani 0.697(13) 1 d D U P A 2
C34' C 0.3436(7) 0.3518(5) 0.6626(8) 0.094(3) Uani 0.697(13) 1 d D U P A 2
N27 N 0.4552(14) 0.3006(12) 0.5767(11) 0.080(5) Uani 1 1 d . . . . .
N28 N 0.4749(13) 0.2924(10) 0.7098(9) 0.081(6) Uani 1 1 d . . . . .
H28A H 0.5298 0.2718 0.7054 0.098 Uiso 1 1 calc R U . . .
H28B H 0.4513 0.3010 0.7539 0.098 Uiso 1 1 calc R U . . .
N29 N 0.7064(14) -0.3380(11) 0.5637(12) 0.078(5) Uani 1 1 d . . . . .
N30 N 0.9893(15) 0.2160(13) 0.6715(12) 0.085(6) Uani 1 1 d . . . . .
C1 C 0.1044(13) -0.4524(11) 0.3150(10) 0.053(5) Uani 1 1 d . . . . .
H1 H 0.1085 -0.4371 0.2690 0.064 Uiso 1 1 calc R U . . .
C2 C 0.0183(14) -0.5069(12) 0.3159(11) 0.069(7) Uani 1 1 d . . . . .
H2 H -0.0342 -0.5288 0.2702 0.083 Uiso 1 1 calc R U . . .
C3 C 0.0826(12) -0.4977(14) 0.4396(11) 0.065(6) Uani 1 1 d . . . . .
H3 H 0.0764 -0.5125 0.4855 0.078 Uiso 1 1 calc R U . . .
C4 C 0.1691(11) -0.4446(11) 0.4402(9) 0.042(4) Uani 1 1 d . . . . .
C5 C 0.2555(12) -0.4071(9) 0.5080(9) 0.036(4) Uani 1 1 d . . . . .
C6 C 0.5434(16) -0.1157(14) 0.9994(11) 0.066(6) Uani 1 1 d . . . . .
H6 H 0.5346 -0.1006 1.0529 0.079 Uiso 1 1 calc R U . . .
C7 C 0.5984(13) -0.0534(12) 0.9764(11) 0.053(5) Uani 1 1 d . . . . .
H7 H 0.6265 0.0018 1.0135 0.063 Uiso 1 1 calc R U . . .
C8 C 0.5179(15) -0.2113(12) 0.8755(11) 0.064(6) Uani 1 1 d . . . . .
H8A H 0.4899 -0.2664 0.8382 0.076 Uiso 1 1 calc R U . . .
C9 C 0.5719(12) -0.1526(9) 0.8493(9) 0.036(4) Uani 1 1 d . . . . .
C10 C 0.5837(12) -0.1711(10) 0.7671(9) 0.041(4) Uani 1 1 d . U . . .
C11 C 0.8382(12) -0.0787(10) 0.9412(9) 0.047(5) Uani 1 1 d . . . . .
H11 H 0.7870 -0.0890 0.9697 0.057 Uiso 1 1 calc R U . . .
C12 C 0.9311(14) -0.1057(11) 0.9524(10) 0.055(5) Uani 1 1 d . U . . .
H12 H 0.9389 -0.1340 0.9899 0.066 Uiso 1 1 calc R U . . .
C13 C 0.9880(15) -0.0537(12) 0.8640(11) 0.063(5) Uani 1 1 d . U . . .
H13 H 1.0389 -0.0436 0.8352 0.075 Uiso 1 1 calc R U . . .
C14 C 0.9010(12) -0.0263(11) 0.8514(10) 0.045(4) Uani 1 1 d . . . . .
C15 C 0.8807(12) 0.0109(10) 0.7904(9) 0.041(4) Uani 1 1 d . U . . .
C16 C 0.7990(13) 0.1475(11) 1.0094(9) 0.047(4) Uani 1 1 d . . . . .
H16 H 0.8397 0.1114 1.0221 0.057 Uiso 1 1 calc R U . . .
C17 C 0.8135(13) 0.2286(12) 1.0599(10) 0.056(5) Uani 1 1 d . . . . .
H17 H 0.8648 0.2463 1.1062 0.068 Uiso 1 1 calc R U . . .
C18 C 0.6891(14) 0.2561(12) 0.9827(10) 0.056(5) Uani 1 1 d . . . . .
H18 H 0.6480 0.2925 0.9713 0.067 Uiso 1 1 calc R U . . .
C19 C 0.6745(12) 0.1734(10) 0.9307(8) 0.039(4) Uani 1 1 d . . . . .
C20 C 0.5914(12) 0.1366(10) 0.8571(9) 0.038(4) Uani 1 1 d . . . . .
C21 C 0.9120(17) 0.5455(13) 1.1109(12) 0.073(6) Uani 1 1 d . . . . .
H21 H 0.9024 0.5972 1.1457 0.087 Uiso 1 1 calc R U . . .
C22 C 0.8523(17) 0.5098(12) 1.0298(12) 0.071(6) Uani 1 1 d . . . . .
H22 H 0.8057 0.5392 1.0122 0.085 Uiso 1 1 calc R U . . .
C23 C 0.9922(13) 0.4314(11) 1.0837(10) 0.050(4) Uani 1 1 d . U . . .
H23 H 1.0408 0.4025 1.0995 0.060 Uiso 1 1 calc R U . . .
C24 C 0.9333(15) 0.3982(11) 1.0072(11) 0.064(6) Uani 1 1 d . . . . .
C25 C 0.9366(14) 0.3187(10) 0.9503(9) 0.047(5) Uani 1 1 d . . . . .
C26 C 0.5566(11) 0.4872(9) 0.6189(9) 0.036(4) Uani 1 1 d . . . . .
H26 H 0.5464 0.4679 0.5625 0.043 Uiso 1 1 calc R U . . .
C27 C 0.5108(12) 0.5511(10) 0.6559(10) 0.044(4) Uani 1 1 d . . . . .
H27 H 0.4736 0.5772 0.6257 0.053 Uiso 1 1 calc R U . . .
C28 C 0.5773(13) 0.5406(11) 0.7768(11) 0.056(5) Uani 1 1 d . . . . .
H28 H 0.5848 0.5588 0.8329 0.067 Uiso 1 1 calc R U . . .
C29 C 0.6253(12) 0.4787(8) 0.7390(8) 0.032(4) Uani 1 1 d . . . . .
C30 C 0.6863(12) 0.4339(10) 0.7781(9) 0.040(4) Uani 1 1 d . U . . .
C35 C 0.4268(11) 0.3109(11) 0.6485(12) 0.077(7) Uani 1 1 d D . . . .
C36 C 0.6907(11) -0.1147(9) 0.4968(8) 0.031(4) Uani 1 1 d . . . . .
H36A H 0.6849 -0.1715 0.4575 0.037 Uiso 1 1 calc R U . . .
H36B H 0.7499 -0.1047 0.5393 0.037 Uiso 1 1 calc R U . . .
C37 C 0.7529(13) 0.0379(10) 0.5196(9) 0.045(4) Uani 1 1 d . . . . .
H37A H 0.8212 0.0383 0.5462 0.054 Uiso 1 1 calc R U . . .
H37B H 0.7603 0.0804 0.4926 0.054 Uiso 1 1 calc R U . . .
C38 C 0.7106(11) -0.0494(9) 0.4562(9) 0.036(4) Uani 1 1 d . . . . .
C39 C 0.6163(10) -0.0524(9) 0.3989(7) 0.027(3) Uani 1 1 d . . . . .
H39A H 0.6366 -0.0216 0.3633 0.032 Uiso 1 1 calc R U . . .
H39B H 0.5876 -0.1121 0.3655 0.032 Uiso 1 1 calc R U . . .
C40 C 0.7890(13) -0.0768(11) 0.4087(10) 0.047(4) Uani 1 1 d . . . . .
H40A H 0.8410 -0.0906 0.4435 0.057 Uiso 1 1 calc R U . . .
H40B H 0.7562 -0.1301 0.3649 0.057 Uiso 1 1 calc R U . . .
C41 C 0.8413(18) -0.0202(15) 0.3738(13) 0.093(8) Uani 1 1 d . . . . .
H41A H 0.7931 0.0077 0.3518 0.140 Uiso 1 1 calc R U . . .
H41B H 0.8715 -0.0527 0.3314 0.140 Uiso 1 1 calc R U . . .
H41C H 0.8944 0.0227 0.4148 0.140 Uiso 1 1 calc R U . . .
C42 C 0.3421(18) -0.1566(16) 0.6067(15) 0.104(8) Uani 1 1 d . U . . .
H42A H 0.3014 -0.2038 0.5610 0.156 Uiso 1 1 calc R U . . .
H42B H 0.3147 -0.1058 0.6114 0.156 Uiso 1 1 calc R U . . .
H42C H 0.3403 -0.1707 0.6552 0.156 Uiso 1 1 calc R U . . .

loop_
_atom_site_aniso_label
_atom_site_aniso_U_11
_atom_site_aniso_U_22
_atom_site_aniso_U_33
_atom_site_aniso_U_23
_atom_site_aniso_U_13
_atom_site_aniso_U_12
Gd1 0.0319(4) 0.0191(4) 0.0256(4) 0.0129(3) -0.0059(3) 0.0071(3)
Gd2 0.0320(4) 0.0186(4) 0.0270(4) 0.0128(3) -0.0076(3) 0.0071(3)
Gd3 0.0354(4) 0.0209(4) 0.0302(4) 0.0150(3) -0.0067(3) 0.0076(3)
Gd4 0.0355(5) 0.0225(4) 0.0326(4) 0.0143(3) -0.0096(3) 0.0056(3)
Ni1 0.0511(13) 0.0231(10) 0.0277(10) 0.0158(8) -0.0048(8) 0.0108(9)
Ni2 0.0378(12) 0.0263(10) 0.0313(11) 0.0161(8) -0.0062(8) 0.0099(8)
Ni3 0.0789(18) 0.0344(12) 0.0416(13) 0.0178(10) -0.0135(11) 0.0061(11)
O1 0.037(6) 0.025(5) 0.032(5) 0.022(4) 0.001(4) 0.011(4)
O2 0.034(6) 0.015(5) 0.024(5) 0.010(4) -0.006(4) 0.001(4)
O3 0.033(6) 0.025(5) 0.032(5) 0.019(4) -0.007(4) 0.009(4)
O4 0.050(7) 0.020(5) 0.025(5) 0.009(4) -0.007(4) 0.016(5)
O5 0.041(6) 0.034(6) 0.029(6) 0.019(5) -0.005(4) 0.011(5)
O6 0.047(7) 0.045(6) 0.031(6) 0.026(5) -0.011(5) -0.002(5)
O7 0.036(3) 0.031(3) 0.034(3) 0.0119(19) 0.0047(19) 0.0086(19)
O8 0.038(7) 0.043(6) 0.052(7) 0.025(5) -0.005(5) 0.017(5)
O9 0.037(6) 0.025(5) 0.034(6) 0.017(4) -0.010(4) 0.006(4)
O10 0.071(9) 0.030(6) 0.054(7) 0.018(6) -0.026(6) 0.012(6)
O11 0.045(3) 0.041(3) 0.041(3) 0.018(2) 0.0044(19) 0.010(2)
O12 0.029(6) 0.029(5) 0.034(6) 0.015(4) -0.006(4) 0.002(4)
O13 0.039(6) 0.026(5) 0.043(6) 0.022(5) 0.010(5) 0.021(5)
O14 0.050(8) 0.051(8) 0.083(9) 0.045(7) 0.030(7) 0.017(6)
O15 0.042(8) 0.042(8) 0.108(11) 0.022(7) 0.026(7) 0.020(6)
O16 0.075(12) 0.075(11) 0.186(18) 0.019(11) 0.009(11) 0.061(9)
O17 0.054(8) 0.038(7) 0.081(9) 0.028(6) 0.003(6) 0.001(6)
O18 0.042(8) 0.052(8) 0.127(12) 0.043(8) 0.006(7) 0.003(6)
O19 0.077(15) 0.100(16) 0.43(4) 0.11(2) 0.09(2) 0.027(12)
N1 0.052(9) 0.037(8) 0.039(8) 0.024(6) -0.009(6) 0.007(6)
N2 0.046(10) 0.117(15) 0.063(11) 0.055(11) -0.016(8) -0.027(9)
N3 0.042(8) 0.020(6) 0.030(7) 0.013(5) -0.003(6) 0.003(6)
N4 0.054(10) 0.067(10) 0.042(8) 0.036(8) -0.006(7) -0.012(8)
N5 0.060(9) 0.030(7) 0.039(8) 0.020(6) -0.010(6) 0.012(6)
N6 0.112(16) 0.074(13) 0.055(11) 0.032(10) 0.040(10) 0.017(11)
N7 0.025(4) 0.032(4) 0.026(4) 0.007(3) 0.004(3) 0.013(3)
N8 0.064(10) 0.023(7) 0.036(8) 0.011(6) -0.007(6) 0.016(6)
N9 0.050(9) 0.030(7) 0.048(8) 0.015(6) -0.010(6) 0.016(6)
N10 0.053(10) 0.041(9) 0.057(10) 0.013(7) -0.011(7) 0.004(7)
N11 0.045(8) 0.031(7) 0.036(7) 0.018(6) -0.005(6) 0.013(6)
N12 0.049(9) 0.039(8) 0.067(10) 0.023(7) -0.013(7) 0.022(7)
N13 0.048(8) 0.011(6) 0.032(7) 0.007(5) -0.021(6) 0.002(5)
N14 0.063(5) 0.063(5) 0.063(5) 0.024(2) 0.010(2) 0.015(2)
N15 0.021(3) 0.021(3) 0.020(3) 0.0079(19) 0.0057(19) 0.0079(19)
N16 0.092(7) 0.097(7) 0.089(7) 0.040(4) 0.019(4) 0.022(4)
N17 0.081(12) 0.028(8) 0.043(9) 0.013(7) -0.001(7) 0.007(7)
N18 0.075(12) 0.063(11) 0.052(10) 0.031(8) 0.004(8) 0.007(9)
N19 0.077(11) 0.020(7) 0.046(9) 0.016(6) -0.023(7) -0.012(7)
N20 0.100(13) 0.047(9) 0.063(10) 0.030(8) -0.033(9) 0.017(9)
N21 0.048(9) 0.024(7) 0.063(9) 0.030(6) 0.007(7) 0.010(6)
N22 0.106(13) 0.033(8) 0.057(10) 0.021(7) 0.001(9) 0.041(8)
N23 0.056(9) 0.025(7) 0.041(8) 0.024(6) 0.006(6) 0.023(6)
N24 0.094(12) 0.027(7) 0.024(7) 0.010(6) -0.005(7) 0.018(7)
N25 0.094(3) 0.095(3) 0.095(3) 0.0321(15) 0.0191(13) 0.0207(13)
C32 0.094(3) 0.094(4) 0.095(3) 0.0322(17) 0.0192(15) 0.0207(15)
C31 0.094(3) 0.095(3) 0.095(3) 0.0321(17) 0.0192(15) 0.0205(15)
N26 0.094(3) 0.095(3) 0.095(3) 0.0321(15) 0.0192(13) 0.0204(13)
C33 0.094(3) 0.095(4) 0.095(3) 0.0322(17) 0.0193(15) 0.0205(15)
C34 0.094(3) 0.094(3) 0.095(3) 0.0324(17) 0.0193(15) 0.0206(15)
C32' 0.094(3) 0.094(4) 0.095(3) 0.0322(17) 0.0192(15) 0.0207(15)
N25' 0.094(3) 0.095(3) 0.095(3) 0.0321(15) 0.0191(13) 0.0207(13)
C31' 0.094(3) 0.095(3) 0.095(3) 0.0321(17) 0.0192(15) 0.0205(15)
C33' 0.094(3) 0.095(4) 0.095(3) 0.0322(17) 0.0193(15) 0.0205(15)
N26' 0.094(3) 0.095(3) 0.095(3) 0.0321(15) 0.0192(13) 0.0204(13)
C34' 0.094(3) 0.094(3) 0.095(3) 0.0324(17) 0.0193(15) 0.0206(15)
N27 0.078(14) 0.085(14) 0.093(14) 0.059(12) 0.012(11) 0.008(11)
N28 0.093(14) 0.075(12) 0.065(11) 0.020(9) -0.020(9) 0.024(10)
N29 0.062(13) 0.062(12) 0.133(17) 0.048(11) 0.024(11) 0.040(10)
N30 0.063(14) 0.079(15) 0.125(17) 0.043(13) 0.026(12) 0.028(12)
C1 0.057(12) 0.061(12) 0.048(11) 0.037(9) -0.004(9) 0.007(9)
C2 0.058(13) 0.075(14) 0.067(13) 0.054(11) -0.034(10) -0.027(10)
C3 0.026(10) 0.112(17) 0.070(13) 0.048(12) 0.008(9) 0.020(11)
C4 0.024(9) 0.064(11) 0.042(10) 0.031(9) -0.004(7) 0.005(8)
C5 0.050(11) 0.034(9) 0.037(9) 0.027(7) 0.010(7) 0.013(8)
C6 0.086(16) 0.076(15) 0.044(12) 0.027(11) 0.026(10) 0.017(12)
C7 0.047(11) 0.068(13) 0.048(11) 0.024(10) 0.012(8) 0.015(9)
C8 0.075(14) 0.047(12) 0.052(12) 0.012(9) -0.014(10) -0.001(10)
C9 0.051(10) 0.026(8) 0.042(9) 0.027(7) 0.001(7) 0.010(7)
C10 0.043(4) 0.040(4) 0.041(4) 0.015(2) 0.006(2) 0.010(2)
C11 0.036(10) 0.056(11) 0.048(10) 0.026(9) -0.015(8) 0.008(8)
C12 0.055(5) 0.055(5) 0.054(5) 0.020(2) 0.008(2) 0.012(2)
C13 0.063(6) 0.063(6) 0.063(6) 0.023(3) 0.010(2) 0.015(2)
C14 0.027(9) 0.071(12) 0.069(12) 0.051(10) 0.024(8) 0.033(8)
C15 0.041(4) 0.041(4) 0.042(4) 0.014(2) 0.008(2) 0.012(2)
C16 0.054(12) 0.055(11) 0.031(9) 0.015(8) -0.003(8) 0.014(9)
C17 0.046(11) 0.059(12) 0.049(11) 0.013(10) -0.021(8) 0.006(9)
C18 0.055(12) 0.063(13) 0.046(11) 0.015(10) 0.007(9) 0.013(10)
C19 0.049(11) 0.049(10) 0.025(8) 0.017(8) 0.007(7) 0.020(8)
C20 0.039(10) 0.039(10) 0.043(10) 0.024(8) 0.004(7) 0.009(7)
C21 0.097(18) 0.052(13) 0.069(15) 0.016(11) 0.016(12) 0.026(12)
C22 0.100(18) 0.046(12) 0.066(14) 0.021(11) 0.014(12) 0.009(11)
C23 0.052(5) 0.049(5) 0.049(5) 0.017(2) 0.009(2) 0.009(2)
C24 0.078(14) 0.040(11) 0.074(13) 0.045(10) -0.021(10) -0.005(9)
C25 0.079(13) 0.033(9) 0.031(9) 0.016(7) -0.009(8) 0.017(9)
C26 0.049(10) 0.027(8) 0.031(8) 0.014(7) -0.010(7) 0.011(7)
C27 0.057(12) 0.045(10) 0.053(11) 0.033(9) 0.029(9) 0.027(9)
C28 0.064(13) 0.047(11) 0.059(12) 0.028(9) -0.006(9) 0.017(9)
C29 0.058(11) 0.015(7) 0.020(8) 0.004(6) 0.002(7) 0.011(7)
C30 0.042(4) 0.039(4) 0.040(4) 0.015(2) 0.006(2) 0.008(2)
C35 0.110(19) 0.038(11) 0.082(16) 0.039(11) -0.018(13) 0.003(11)
C36 0.038(9) 0.035(9) 0.030(8) 0.023(7) 0.001(7) 0.014(7)
C37 0.065(12) 0.036(9) 0.031(9) 0.017(7) 0.001(8) -0.002(8)
C38 0.041(10) 0.026(8) 0.044(9) 0.024(7) -0.003(7) 0.003(7)
C39 0.041(9) 0.025(8) 0.017(7) 0.012(6) 0.006(6) 0.008(7)
C40 0.064(12) 0.049(11) 0.048(11) 0.029(9) 0.030(9) 0.023(9)
C41 0.094(19) 0.095(19) 0.087(17) 0.029(14) 0.018(14) 0.014(15)
C42 0.103(10) 0.092(10) 0.112(10) 0.023(6) 0.016(6) 0.034(6)

loop_
_atom_type_symbol
_atom_type_description
_atom_type_scat_dispersion_real
_atom_type_scat_dispersion_imag
_atom_type_scat_source
C C 0.0033 0.0016 'International Tables Vol C Tables 4.2.6.8 and 6.1.1.4'
H H 0.0000 0.0000 'International Tables Vol C Tables 4.2.6.8 and 6.1.1.4'
N N 0.0061 0.0033 'International Tables Vol C Tables 4.2.6.8 and 6.1.1.4'
O O 0.0106 0.0060 'International Tables Vol C Tables 4.2.6.8 and 6.1.1.4'
Ni Ni 0.3393 1.1124 'International Tables Vol C Tables 4.2.6.8 and 6.1.1.4'
Gd Gd -0.1653 3.9035 'International Tables Vol C Tables 4.2.6.8 and 6.1.1.4'

loop_
_geom_angle_atom_site_label_1
_geom_angle_atom_site_label_2
_geom_angle_atom_site_label_3
_geom_angle
_geom_angle_site_symmetry_1
_geom_angle_site_symmetry_3
O8 Gd1 O7 95.6(3) . .
O8 Gd1 O1 141.5(3) . .
O7 Gd1 O1 70.2(3) . .
O8 Gd1 O9 100.2(3) . .
O7 Gd1 O9 80.3(3) . .
O1 Gd1 O9 111.6(3) . .
O8 Gd1 O2 139.0(3) . .
O7 Gd1 O2 119.0(3) . .
O1 Gd1 O2 75.4(3) . .
O9 Gd1 O2 67.7(3) . .
O8 Gd1 O3 87.9(3) . 2_656
O7 Gd1 O3 138.8(3) . 2_656
O1 Gd1 O3 81.7(3) . 2_656
O9 Gd1 O3 139.5(3) . 2_656
O2 Gd1 O3 80.1(3) . 2_656
O8 Gd1 O4 78.9(3) . .
O7 Gd1 O4 151.2(3) . .
O1 Gd1 O4 130.0(3) . .
O9 Gd1 O4 73.1(3) . .
O2 Gd1 O4 60.2(3) . .
O3 Gd1 O4 69.7(3) 2_656 .
O8 Gd1 O5 80.5(3) . .
O7 Gd1 O5 70.8(3) . .
O1 Gd1 O5 61.1(3) . .
O9 Gd1 O5 150.9(3) . .
O2 Gd1 O5 129.3(3) . .
O3 Gd1 O5 69.4(3) 2_656 .
O4 Gd1 O5 134.5(3) . .
O8 Gd1 N11 27.9(3) . .
O7 Gd1 N11 86.2(3) . .
O1 Gd1 N11 154.2(3) . .
O9 Gd1 N11 72.8(3) . .
O2 Gd1 N11 127.1(3) . .
O3 Gd1 N11 112.0(3) 2_656 .
O4 Gd1 N11 75.8(3) . .
O5 Gd1 N11 102.0(3) . .
O8 Gd1 Gd2 109.7(2) . 2_656
O7 Gd1 Gd2 98.4(2) . 2_656
O1 Gd1 Gd2 42.5(2) . 2_656
O9 Gd1 Gd2 150.0(2) . 2_656
O2 Gd1 Gd2 87.62(19) . 2_656
O3 Gd1 Gd2 43.1(2) 2_656 2_656
O4 Gd1 Gd2 110.13(19) . 2_656
O5 Gd1 Gd2 42.7(2) . 2_656
N11 Gd1 Gd2 137.3(2) . 2_656
O2 Gd2 O13 135.5(3) . .
O2 Gd2 O3 82.3(3) . 2_656
O13 Gd2 O3 119.8(3) . 2_656
O2 Gd2 O5 121.6(3) . 2_656
O13 Gd2 O5 80.5(3) . 2_656
O3 Gd2 O5 123.1(3) 2_656 2_656
O2 Gd2 O1 151.3(3) . 2_656
O13 Gd2 O1 71.8(3) . 2_656
O3 Gd2 O1 73.7(3) 2_656 2_656
O5 Gd2 O1 63.1(3) 2_656 2_656
O2 Gd2 O3 75.4(3) . .
O13 Gd2 O3 147.6(3) . .
O3 Gd2 O3 64.8(4) 2_656 .
O5 Gd2 O3 72.5(3) 2_656 .
O1 Gd2 O3 80.1(3) 2_656 .
O2 Gd2 O12 72.8(3) . .
O13 Gd2 O12 67.4(3) . .
O3 Gd2 O12 143.2(3) 2_656 .
O5 Gd2 O12 93.3(3) 2_656 .
O1 Gd2 O12 135.7(3) 2_656 .
O3 Gd2 O12 130.5(3) . .
O2 Gd2 O4 61.8(3) . .
O13 Gd2 O4 87.9(3) . .
O3 Gd2 O4 71.0(3) 2_656 .
O5 Gd2 O4 165.1(3) 2_656 .
O1 Gd2 O4 122.0(3) 2_656 .
O3 Gd2 O4 121.2(3) . .
O12 Gd2 O4 73.5(3) . .
O2 Gd2 Gd1 118.1(2) . 2_656
O13 Gd2 Gd1 105.1(2) . 2_656
O3 Gd2 Gd1 76.1(2) 2_656 2_656
O5 Gd2 Gd1 47.0(2) 2_656 2_656
O1 Gd2 Gd1 41.0(2) 2_656 2_656
O3 Gd2 Gd1 42.84(19) . 2_656
O12 Gd2 Gd1 139.7(2) . 2_656
O4 Gd2 Gd1 146.8(2) . 2_656
O2 Gd2 Gd3 158.2(2) . 2_656
O13 Gd2 Gd3 45.5(2) . 2_656
O3 Gd2 Gd3 117.0(2) 2_656 2_656
O5 Gd2 Gd3 40.3(2) 2_656 2_656
O1 Gd2 Gd3 43.5(2) 2_656 2_656
O3 Gd2 Gd3 102.51(19) . 2_656
O12 Gd2 Gd3 93.8(2) . 2_656
O4 Gd2 Gd3 131.9(2) . 2_656
Gd1 Gd2 Gd3 61.681(19) 2_656 2_656
O6 Gd3 O5 85.4(4) . .
O6 Gd3 O7 134.4(4) . .
O5 Gd3 O7 75.1(3) . .
O6 Gd3 N8 73.7(4) . .
O5 Gd3 N8 87.0(4) . .
O7 Gd3 N8 64.6(4) . .
O6 Gd3 O14 77.8(4) . .
O5 Gd3 O14 162.5(4) . .
O7 Gd3 O14 113.7(4) . .
N8 Gd3 O14 83.8(4) . .
O6 Gd3 O1 137.0(3) . .
O5 Gd3 O1 63.3(3) . .
O7 Gd3 O1 67.5(3) . .
N8 Gd3 O1 128.6(3) . .
O14 Gd3 O1 133.5(3) . .
O6 Gd3 O15 129.4(4) . .
O5 Gd3 O15 145.1(4) . .
O7 Gd3 O15 77.0(4) . .
N8 Gd3 O15 99.5(4) . .
O14 Gd3 O15 51.6(4) . .
O1 Gd3 O15 86.9(4) . .
O6 Gd3 N27 88.9(5) . 2_656
O5 Gd3 N27 107.4(5) . 2_656
O7 Gd3 N27 136.0(5) . 2_656
N8 Gd3 N27 156.6(5) . 2_656
O14 Gd3 N27 77.3(5) . 2_656
O1 Gd3 N27 74.7(4) . 2_656
O15 Gd3 N27 79.3(5) . 2_656
O6 Gd3 O13 77.9(3) . 2_656
O5 Gd3 O13 78.3(3) . 2_656
O7 Gd3 O13 134.8(3) . 2_656
N8 Gd3 O13 148.9(4) . 2_656
O14 Gd3 O13 102.4(4) . 2_656
O1 Gd3 O13 68.0(3) . 2_656
O15 Gd3 O13 108.2(4) . 2_656
N27 Gd3 O13 30.4(4) 2_656 2_656
O6 Gd3 Gd2 94.8(2) . 2_656
O5 Gd3 Gd2 41.8(2) . 2_656
O7 Gd3 Gd2 97.1(2) . 2_656
N8 Gd3 Gd2 128.7(3) . 2_656
O14 Gd3 Gd2 143.7(3) . 2_656
O1 Gd3 Gd2 42.3(2) . 2_656
O15 Gd3 Gd2 123.7(3) . 2_656
N27 Gd3 Gd2 67.0(4) 2_656 2_656
O13 Gd3 Gd2 41.6(2) 2_656 2_656
O4 Gd4 O11 83.5(3) . .
O4 Gd4 O10 112.9(4) . .
O11 Gd4 O10 70.4(4) . .
O4 Gd4 O9 77.7(3) . .
O11 Gd4 O9 129.7(4) . .
O10 Gd4 O9 74.9(3) . .
O4 Gd4 O12 77.2(3) . .
O11 Gd4 O12 80.2(3) . .
O10 Gd4 O12 147.0(3) . .
O9 Gd4 O12 137.6(3) . .
O4 Gd4 O17 145.1(4) . .
O11 Gd4 O17 131.1(4) . .
O10 Gd4 O17 87.8(4) . .
O9 Gd4 O17 81.4(4) . .
O12 Gd4 O17 101.0(4) . .
O4 Gd4 O2 61.7(3) . .
O11 Gd4 O2 138.4(3) . .
O10 Gd4 O2 141.9(3) . .
O9 Gd4 O2 67.1(3) . .
O12 Gd4 O2 71.0(3) . .
O17 Gd4 O2 84.5(4) . .
O4 Gd4 O18 155.5(4) . .
O11 Gd4 O18 80.6(4) . .
O10 Gd4 O18 78.9(5) . .
O9 Gd4 O18 126.8(4) . .
O12 Gd4 O18 81.8(4) . .
O17 Gd4 O18 51.9(4) . .
O2 Gd4 O18 122.5(4) . .
O4 Gd4 H4A 19.3 . .
O11 Gd4 H4A 66.1 . .
O10 Gd4 H4A 97.9 . .
O9 Gd4 H4A 84.3 . .
O12 Gd4 H4A 83.1 . .
O17 Gd4 H4A 162.7 . .
O2 Gd4 H4A 80.9 . .
O18 Gd4 H4A 145.3 . .
O4 Gd4 H12A 95.0 . .
O11 Gd4 H12A 89.8 . .
O10 Gd4 H12A 142.7 . .
O9 Gd4 H12A 137.6 . .
O12 Gd4 H12A 19.4 . .
O17 Gd4 H12A 81.9 . .
O2 Gd4 H12A 72.8 . .
O18 Gd4 H12A 66.5 . .
H4A Gd4 H12A 102.4 . .
O12 Ni1 N23 90.1(4) . .
O12 Ni1 N3 100.9(4) . 2_656
N23 Ni1 N3 166.5(5) . 2_656
O12 Ni1 O13 81.9(4) . .
N23 Ni1 O13 100.1(5) . .
N3 Ni1 O13 89.5(4) 2_656 .
O12 Ni1 N1 95.0(4) . 2_656
N23 Ni1 N1 92.8(5) . 2_656
N3 Ni1 N1 78.4(5) 2_656 2_656
O13 Ni1 N1 166.7(4) . 2_656
O12 Ni1 N21 164.9(5) . .
N23 Ni1 N21 77.0(5) . .
N3 Ni1 N21 93.1(5) 2_656 .
O13 Ni1 N21 92.6(4) . .
N1 Ni1 N21 93.3(5) 2_656 .
N7 Ni2 N11 91.5(5) . .
N7 Ni2 N15 91.4(4) . .
N11 Ni2 N15 96.3(5) . .
N7 Ni2 N5 76.4(5) . .
N11 Ni2 N5 97.5(5) . .
N15 Ni2 N5 161.8(5) . .
N7 Ni2 N9 168.7(5) . .
N11 Ni2 N9 78.2(5) . .
N15 Ni2 N9 94.2(5) . .
N5 Ni2 N9 100.3(5) . .
N7 Ni2 N13 95.2(4) . .
N11 Ni2 N13 170.7(5) . .
N15 Ni2 N13 77.2(5) . .
N5 Ni2 N13 90.3(5) . .
N9 Ni2 N13 95.5(4) . .
N19 Ni3 O11 89.5(5) . .
N19 Ni3 N24 175.2(5) . .
O11 Ni3 N24 86.0(5) . .
N19 Ni3 N17 83.8(6) . .
O11 Ni3 N17 172.7(6) . .
N24 Ni3 N17 100.8(6) . .
C36 O1 Gd1 120.4(8) . .
C36 O1 Gd2 126.9(7) . 2_656
Gd1 O1 Gd2 96.6(3) . 2_656
C36 O1 Gd3 114.0(7) . .
Gd1 O1 Gd3 98.7(3) . .
Gd2 O1 Gd3 94.2(3) 2_656 .
C37 O2 Gd2 110.7(8) . .
C37 O2 Gd1 134.3(8) . .
Gd2 O2 Gd1 97.0(3) . .
C37 O2 Gd4 114.2(8) . .
Gd2 O2 Gd4 97.1(3) . .
Gd1 O2 Gd4 96.8(3) . .
C39 O3 Gd2 108.7(7) . 2_656
C39 O3 Gd1 117.4(7) . 2_656
Gd2 O3 Gd1 94.3(3) 2_656 2_656
C39 O3 Gd2 123.0(7) . .
Gd2 O3 Gd2 115.2(4) 2_656 .
Gd1 O3 Gd2 94.1(3) 2_656 .
Gd4 O4 Gd2 98.2(4) . .
Gd4 O4 Gd1 98.5(3) . .
Gd2 O4 Gd1 90.8(3) . .
Gd4 O4 H4A 96.9 . .
Gd2 O4 H4A 133.5 . .
Gd1 O4 H4A 129.8 . .
C42 O5 Gd3 125.9(11) . .
C42 O5 Gd2 102.3(11) . 2_656
Gd3 O5 Gd2 97.9(4) . 2_656
C42 O5 Gd1 133.6(10) . .
Gd3 O5 Gd1 95.5(3) . .
Gd2 O5 Gd1 90.3(3) 2_656 .
C42 O5 H5A 98.5 . .
Gd3 O5 H5A 108.9 . .
Gd2 O5 H5A 11.9 2_656 .
Gd1 O5 H5A 84.9 . .
N3 O6 Gd3 126.4(8) . .
N7 O7 Gd1 104.2(7) . .
N7 O7 Gd3 119.5(7) . .
Gd1 O7 Gd3 102.7(3) . .
N11 O8 Gd1 100.7(8) . .
N15 O9 Gd4 135.2(7) . .
N15 O9 Gd1 115.8(7) . .
Gd4 O9 Gd1 100.6(3) . .
N19 O10 Gd4 124.0(8) . .
N23 O11 Ni3 113.2(8) . .
N23 O11 Gd4 117.7(7) . .
Ni3 O11 Gd4 129.1(5) . .
Ni1 O12 Gd4 120.8(4) . .
Ni1 O12 Gd2 105.0(4) . .
Gd4 O12 Gd2 95.7(3) . .
Ni1 O12 H12A 117.7 . .
Gd4 O12 H12A 89.6 . .
Gd2 O12 H12A 126.2 . .
N27 O13 Ni1 116.0(10) . .
N27 O13 Gd2 137.8(10) . .
Ni1 O13 Gd2 105.6(4) . .
N27 O13 Gd3 74.2(9) . 2_656
Ni1 O13 Gd3 117.6(4) . 2_656
Gd2 O13 Gd3 92.9(3) . 2_656
N29 O14 Gd3 95.4(10) . .
N29 O15 Gd3 92.7(10) . .
N30 O17 Gd4 97.4(12) . .
N30 O18 Gd4 90.6(11) . .
C1 N1 C4 115.7(14) . .
C1 N1 Ni1 130.8(12) . 2_656
C4 N1 Ni1 113.3(9) . 2_656
C2 N2 C3 117.0(16) . .
C5 N3 O6 115.6(12) . .
C5 N3 Ni1 116.7(10) . 2_656
O6 N3 Ni1 127.5(9) . 2_656
C5 N4 H4C 120.0 . .
C5 N4 H4B 120.0 . .
H4C N4 H4B 120.0 . .
C9 N5 C7 119.6(14) . .
C9 N5 Ni2 113.0(11) . .
C7 N5 Ni2 127.0(11) . .
C6 N6 C8 114.0(17) . .
C10 N7 O7 115.5(11) . .
C10 N7 Ni2 120.8(10) . .
O7 N7 Ni2 123.7(8) . .
C10 N8 Gd3 117.7(11) . .
C10 N8 H8 121.2 . .
Gd3 N8 H8 121.2 . .
C16 N9 C19 114.6(13) . .
C16 N9 Ni2 130.6(11) . .
C19 N9 Ni2 114.7(9) . .
C17 N10 C18 115.3(15) . .
C20 N11 O8 114.4(11) . .
C20 N11 Ni2 117.6(10) . .
O8 N11 Ni2 127.9(9) . .
C20 N11 Gd1 126.5(10) . .
O8 N11 Gd1 51.4(6) . .
Ni2 N11 Gd1 93.3(5) . .
C20 N12 H12C 120.0 . .
C20 N12 H12B 120.0 . .
H12C N12 H12B 120.0 . .
C11 N13 C14 118.5(14) . .
C11 N13 Ni2 128.0(12) . .
C14 N13 Ni2 113.3(9) . .
C12 N14 C13 113.0(17) . .
C15 N15 O9 117.0(11) . .
C15 N15 Ni2 116.4(10) . .
O9 N15 Ni2 120.6(7) . .
C15 N16 H16A 120.0 . .
C15 N16 H16B 120.0 . .
H16A N16 H16B 120.0 . .
C22 N17 C24 119.0(16) . .
C22 N17 Ni3 128.9(14) . .
C24 N17 Ni3 111.7(12) . .
C21 N18 C23 117.4(16) . .
C25 N19 O10 114.8(13) . .
C25 N19 Ni3 118.1(11) . .
O10 N19 Ni3 126.8(9) . .
C25 N20 H20A 120.0 . .
C25 N20 H20B 120.0 . .
H20A N20 H20B 120.0 . .
C26 N21 C29 118.0(13) . .
C26 N21 Ni1 128.0(11) . .
C29 N21 Ni1 113.5(9) . .
C27 N22 C28 119.1(15) . .
C30 N23 O11 109.3(11) . .
C30 N23 Ni1 118.8(10) . .
O11 N23 Ni1 126.4(9) . .
C30 N24 Ni3 108.7(10) . .
C30 N24 H24 125.6 . .
Ni3 N24 H24 125.6 . .
C34 N25 C32 120.0(7) . .
C31 C32 N25 119.7(7) . .
C31 C32 H32 120.1 . .
N25 C32 H32 120.1 . .
N26 C31 C32 120.2(7) . .
N26 C31 H31 119.9 . .
C32 C31 H31 119.9 . .
C31 N26 C33 120.0(7) . .
C34 C33 N26 119.7(7) . .
C34 C33 H33 120.2 . .
N26 C33 H33 120.1 . .
N25 C34 C33 120.3(6) . .
N25 C34 C35 127.6(11) . .
C33 C34 C35 110.4(11) . .
C34' C32' N25' 120.1(7) . .
C34' C32' H32' 119.9 . .
N25' C32' H32' 119.9 . .
C31' N25' C32' 119.0(7) . .
C33' C31' N25' 120.8(7) . .
C33' C31' H31' 119.6 . .
N25' C31' H31' 119.6 . .
C31' C33' N26' 120.3(7) . .
C31' C33' H33' 119.8 . .
N26' C33' H33' 119.8 . .
C34' N26' C33' 118.6(7) . .
C32' C34' N26' 121.1(7) . .
C32' C34' C35 126.5(13) . .
N26' C34' C35 111.9(12) . .
O13 N27 C35 113.2(13) . .
O13 N27 Gd3 75.3(10) . 2_656
C35 N27 Gd3 158.0(14) . 2_656
C35 N28 H28A 120.0 . .
C35 N28 H28B 120.0 . .
H28A N28 H28B 120.0 . .
O14 N29 O15 120.1(14) . .
O14 N29 O16 125.5(18) . .
O15 N29 O16 114.4(18) . .
O17 N30 O19 124(2) . .
O17 N30 O18 119.8(19) . .
O19 N30 O18 116(2) . .
N1 C1 C2 121.8(16) . .
N1 C1 H1 119.1 . .
C2 C1 H1 119.1 . .
N2 C2 C1 122.1(15) . .
N2 C2 H2 118.9 . .
C1 C2 H2 118.9 . .
N2 C3 C4 122.3(18) . .
N2 C3 H3 118.8 . .
C4 C3 H3 118.8 . .
N1 C4 C3 121.1(14) . .
N1 C4 C5 114.0(13) . .
C3 C4 C5 124.9(15) . .
N3 C5 N4 124.2(14) . .
N3 C5 C4 117.3(13) . .
N4 C5 C4 118.4(14) . .
N6 C6 C7 124.4(18) . .
N6 C6 H6 117.8 . .
C7 C6 H6 117.8 . .
N5 C7 C6 118.3(17) . .
N5 C7 H7 120.9 . .
C6 C7 H7 120.9 . .
N6 C8 C9 124.3(16) . .
N6 C8 H8A 117.9 . .
C9 C8 H8A 117.9 . .
N5 C9 C8 119.4(15) . .
N5 C9 C10 117.7(13) . .
C8 C9 C10 122.8(15) . .
N7 C10 N8 120.6(15) . .
N7 C10 C9 111.6(13) . .
N8 C10 C9 127.8(15) . .
N13 C11 C12 117.2(17) . .
N13 C11 H11 121.4 . .
C12 C11 H11 121.4 . .
N14 C12 C11 127.1(18) . .
N14 C12 H12 116.5 . .
C11 C12 H12 116.5 . .
C14 C13 N14 122.3(18) . .
C14 C13 H13 118.9 . .
N14 C13 H13 118.9 . .
N13 C14 C13 122.0(16) . .
N13 C14 C15 116.2(13) . .
C13 C14 C15 121.6(16) . .
N15 C15 N16 122.6(16) . .
N15 C15 C14 115.1(14) . .
N16 C15 C14 122.3(16) . .
N9 C16 C17 121.8(16) . .
N9 C16 H16 119.1 . .
C17 C16 H16 119.1 . .
N10 C17 C16 124.3(14) . .
N10 C17 H17 117.8 . .
C16 C17 H17 117.8 . .
N10 C18 C19 120.4(17) . .
N10 C18 H18 119.8 . .
C19 C18 H18 119.8 . .
N9 C19 C18 123.4(14) . .
N9 C19 C20 113.9(13) . .
C18 C19 C20 122.6(14) . .
N11 C20 N12 123.3(14) . .
N11 C20 C19 115.0(13) . .
N12 C20 C19 121.7(14) . .
N18 C21 C22 121.2(18) . .
N18 C21 H21 119.4 . .
C22 C21 H21 119.4 . .
N17 C22 C21 120(2) . .
N17 C22 H22 119.8 . .
C21 C22 H22 119.8 . .
N18 C23 C24 120.3(17) . .
N18 C23 H23 119.9 . .
C24 C23 H23 119.9 . .
N17 C24 C23 121.8(18) . .
N17 C24 C25 114.2(14) . .
C23 C24 C25 123.9(16) . .
N19 C25 N20 123.4(15) . .
N19 C25 C24 111.1(14) . .
N20 C25 C24 125.5(14) . .
N21 C26 C27 123.2(15) . .
N21 C26 H26 118.4 . .
C27 C26 H26 118.4 . .
N22 C27 C26 119.4(15) . .
N22 C27 H27 120.3 . .
C26 C27 H27 120.3 . .
N22 C28 C29 120.7(16) . .
N22 C28 H28 119.6 . .
C29 C28 H28 119.6 . .
C28 C29 N21 119.4(13) . .
C28 C29 C30 125.4(14) . .
N21 C29 C30 115.2(13) . .
N23 C30 N24 122.5(14) . .
N23 C30 C29 111.7(12) . .
N24 C30 C29 125.8(14) . .
N28 C35 N27 126.1(13) . .
N28 C35 C34' 116.9(16) . .
N27 C35 C34' 116.7(16) . .
N28 C35 C34 113.6(16) . .
N27 C35 C34 120.2(15) . .
O1 C36 C38 115.5(11) . .
O1 C36 H36A 108.4 . .
C38 C36 H36A 108.4 . .
O1 C36 H36B 108.4 . .
C38 C36 H36B 108.4 . .
H36A C36 H36B 107.5 . .
O2 C37 C38 116.0(13) . .
O2 C37 H37A 108.3 . .
C38 C37 H37A 108.3 . .
O2 C37 H37B 108.3 . .
C38 C37 H37B 108.3 . .
H37A C37 H37B 107.4 . .
C40 C38 C36 104.4(12) . .
C40 C38 C39 108.3(13) . .
C36 C38 C39 111.1(12) . .
C40 C38 C37 110.2(13) . .
C36 C38 C37 109.1(12) . .
C39 C38 C37 113.3(12) . .
O3 C39 C38 115.5(11) . .
O3 C39 H39A 108.4 . .
C38 C39 H39A 108.4 . .
O3 C39 H39B 108.4 . .
C38 C39 H39B 108.4 . .
H39A C39 H39B 107.5 . .
C41 C40 C38 119.9(16) . .
C41 C40 H40A 107.4 . .
C38 C40 H40A 107.4 . .
C41 C40 H40B 107.4 . .
C38 C40 H40B 107.4 . .
H40A C40 H40B 106.9 . .
C40 C41 H41A 109.5 . .
C40 C41 H41B 109.5 . .
H41A C41 H41B 109.5 . .
C40 C41 H41C 109.5 . .
H41A C41 H41C 109.5 . .
H41B C41 H41C 109.5 . .
O5 C42 H42A 109.5 . .
O5 C42 H42B 109.5 . .
H42A C42 H42B 109.5 . .
O5 C42 H42C 109.5 . .
H42A C42 H42C 109.5 . .
H42B C42 H42C 109.5 . .

loop_
_geom_bond_atom_site_label_1
_geom_bond_atom_site_label_2
_geom_bond_distance
_geom_bond_site_symmetry_2
Gd1 O8 2.300(11) .
Gd1 O7 2.336(9) .
Gd1 O1 2.357(9) .
Gd1 O9 2.403(9) .
Gd1 O2 2.404(9) .
Gd1 O3 2.434(8) 2_656
Gd1 O4 2.513(9) .
Gd1 O5 2.612(9) .
Gd1 N11 2.893(12) .
Gd1 Gd2 3.5711(10) 2_656
Gd2 O2 2.331(9) .
Gd2 O13 2.390(9) .
Gd2 O3 2.402(9) 2_656
Gd2 O5 2.422(9) 2_656
Gd2 O1 2.427(9) 2_656
Gd2 O3 2.446(9) .
Gd2 O12 2.463(9) .
Gd2 O4 2.468(9) .
Gd2 Gd1 3.5711(10) 2_656
Gd2 Gd3 3.5974(9) 2_656
Gd3 O6 2.253(10) .
Gd3 O5 2.348(9) .
Gd3 O7 2.368(9) .
Gd3 N8 2.440(12) .
Gd3 O14 2.478(11) .
Gd3 O1 2.484(9) .
Gd3 O15 2.485(11) .
Gd3 N27 2.56(2) 2_656
Gd3 O13 2.569(9) 2_656
Gd3 Gd2 3.5973(9) 2_656
Gd4 O4 2.313(10) .
Gd4 O11 2.339(10) .
Gd4 O10 2.354(10) .
Gd4 O9 2.355(9) .
Gd4 O12 2.414(8) .
Gd4 O17 2.450(13) .
Gd4 O2 2.490(8) .
Gd4 O18 2.537(12) .
Gd4 H4A 2.5587 .
Gd4 H12A 2.5528 .
Ni1 O12 2.023(9) .
Ni1 N23 2.028(12) .
Ni1 N3 2.045(11) 2_656
Ni1 O13 2.085(10) .
Ni1 N1 2.091(13) 2_656
Ni1 N21 2.103(13) .
Ni2 N7 2.035(11) .
Ni2 N11 2.052(11) .
Ni2 N15 2.055(11) .
Ni2 N5 2.088(14) .
Ni2 N9 2.092(12) .
Ni2 N13 2.100(11) .
Ni3 N19 1.814(14) .
Ni3 O11 1.826(10) .
Ni3 N24 1.884(13) .
Ni3 N17 1.887(13) .
O1 C36 1.439(17) .
O1 Gd2 2.427(9) 2_656
O2 C37 1.410(18) .
O3 C39 1.462(16) .
O3 Gd2 2.402(9) 2_656
O3 Gd1 2.434(8) 2_656
O4 H4A 0.8500 .
O5 C42 1.54(3) .
O5 Gd2 2.422(9) 2_656
O5 H5A 0.8500 .
O6 N3 1.376(14) .
O7 N7 1.417(14) .
O8 N11 1.378(14) .
O9 N15 1.395(13) .
O10 N19 1.327(16) .
O11 N23 1.439(14) .
O12 H12A 0.8500 .
O13 N27 1.34(2) .
O13 Gd3 2.569(9) 2_656
O14 N29 1.200(19) .
O15 N29 1.293(19) .
O16 N29 1.296(19) .
O17 N30 1.21(2) .
O18 N30 1.31(2) .
O19 N30 1.22(2) .
N1 C1 1.329(19) .
N1 C4 1.353(19) .
N1 Ni1 2.091(13) 2_656
N2 C2 1.30(2) .
N2 C3 1.32(2) .
N3 C5 1.262(18) .
N3 Ni1 2.045(11) 2_656
N4 C5 1.367(18) .
N4 H4C 0.8800 .
N4 H4B 0.8800 .
N5 C9 1.336(18) .
N5 C7 1.36(2) .
N6 C6 1.34(2) .
N6 C8 1.36(2) .
N7 C10 1.280(19) .
N8 C10 1.331(19) .
N8 H8 0.8800 .
N9 C16 1.330(18) .
N9 C19 1.350(18) .
N10 C17 1.33(2) .
N10 C18 1.34(2) .
N11 C20 1.298(19) .
N12 C20 1.349(18) .
N12 H12C 0.8800 .
N12 H12B 0.8800 .
N13 C11 1.324(18) .
N13 C14 1.331(19) .
N14 C12 1.28(2) .
N14 C13 1.39(2) .
N15 C15 1.288(18) .
N16 C15 1.37(2) .
N16 H16A 0.8800 .
N16 H16B 0.8800 .
N17 C22 1.30(2) .
N17 C24 1.37(2) .
N18 C21 1.34(2) .
N18 C23 1.39(2) .
N19 C25 1.325(18) .
N20 C25 1.36(2) .
N20 H20A 0.8800 .
N20 H20B 0.8800 .
N21 C26 1.307(17) .
N21 C29 1.381(18) .
N22 C27 1.33(2) .
N22 C28 1.36(2) .
N23 C30 1.327(19) .
N24 C30 1.330(18) .
N24 H24 0.8800 .
N25 C34 1.330(8) .
N25 C32 1.336(8) .
C32 C31 1.334(9) .
C32 H32 0.9500 .
C31 N26 1.333(9) .
C31 H31 0.9500 .
N26 C33 1.334(8) .
C33 C34 1.334(7) .
C33 H33 0.9500 .
C34 C35 1.445(9) .
C32' C34' 1.327(8) .
C32' N25' 1.340(8) .
C32' H32' 0.9500 .
N25' C31' 1.332(8) .
C31' C33' 1.331(8) .
C31' H31' 0.9500 .
C33' N26' 1.339(8) .
C33' H33' 0.9500 .
N26' C34' 1.334(8) .
C34' C35 1.437(9) .
N27 C35 1.37(2) .
N27 Gd3 2.56(2) 2_656
N28 C35 1.36(2) .
N28 H28A 0.8800 .
N28 H28B 0.8800 .
C1 C2 1.39(2) .
C1 H1 0.9500 .
C2 H2 0.9500 .
C3 C4 1.37(2) .
C3 H3 0.9500 .
C4 C5 1.48(2) .
C6 C7 1.41(3) .
C6 H6 0.9500 .
C7 H7 0.9500 .
C8 C9 1.39(2) .
C8 H8A 0.9500 .
C9 C10 1.46(2) .
C11 C12 1.43(2) .
C11 H11 0.9500 .
C12 H12 0.9500 .
C13 C14 1.36(2) .
C13 H13 0.9500 .
C14 C15 1.45(2) .
C16 C17 1.36(2) .
C16 H16 0.9500 .
C17 H17 0.9500 .
C18 C19 1.39(2) .
C18 H18 0.9500 .
C19 C20 1.52(2) .
C21 C22 1.47(3) .
C21 H21 0.9500 .
C22 H22 0.9500 .
C23 C24 1.40(2) .
C23 H23 0.9500 .
C24 C25 1.43(2) .
C26 C27 1.38(2) .
C26 H26 0.9500 .
C27 H27 0.9500 .
C28 C29 1.38(2) .
C28 H28 0.9500 .
C29 C30 1.47(2) .
C36 C38 1.521(18) .
C36 H36A 0.9900 .
C36 H36B 0.9900 .
C37 C38 1.53(2) .
C37 H37A 0.9900 .
C37 H37B 0.9900 .
C38 C40 1.51(2) .
C38 C39 1.525(18) .
C39 H39A 0.9900 .
C39 H39B 0.9900 .
C40 C41 1.46(3) .
C40 H40A 0.9900 .
C40 H40B 0.9900 .
C41 H41A 0.9800 .
C41 H41B 0.9800 .
C41 H41C 0.9800 .
C42 H42A 0.9800 .
C42 H42B 0.9800 .
C42 H42C 0.9800 .

loop_
_geom_hbond_atom_site_label_D
_geom_hbond_atom_site_label_H
_geom_hbond_atom_site_label_A
_geom_hbond_distance_DH
_geom_hbond_distance_HA
_geom_hbond_distance_DA
_geom_hbond_angle_DHA
_geom_hbond_site_symmetry_A
C42 H42A O12 0.98 2.53 3.29(3) 133.5 2_656
C39 H39A O8 0.99 2.64 3.196(15) 115.5 2_656
C37 H37A O17 0.99 2.41 3.144(19) 130.8 .
C36 H36A N27 0.99 2.53 3.23(2) 127.7 2_656
C27 H27 O6 0.95 2.36 3.289(18) 167.4 1_565
C16 H16 N14 0.95 2.35 3.20(2) 148.7 2_757
C11 H11 N5 0.95 2.66 3.13(2) 110.9 .
C2 H2 N18 0.95 2.68 3.29(2) 122.5 1_444
C1 H1 N18 0.95 2.57 3.24(2) 127.2 1_444
N28 H28A N23 0.88 2.44 3.00(2) 122.5 .
N28 H28A O4 0.88 2.48 3.27(2) 149.8 .
C32' H32' N29 0.95 2.36 3.11(2) 135.5 2_656
C32' H32' O16 0.95 2.66 3.27(2) 121.9 2_656
C32' H32' O14 0.95 2.53 3.438(17) 160.0 2_656
N16 H16A O17 0.88 2.23 3.05(2) 155.5 .
N8 H8 N22 0.88 2.45 3.265(18) 153.7 1_545
N4 H4B N25' 0.88 2.66 3.160(17) 117.0 1_545
O5 H5A O3 0.85 2.33 2.878(12) 122.3 2_656
O4 H4A N12 0.85 2.54 3.186(18) 133.6 .
C42 H42A O12 0.98 2.53 3.29(3) 133.5 2_656
C39 H39A O8 0.99 2.64 3.196(15) 115.5 2_656
C37 H37A O17 0.99 2.41 3.144(19) 130.8 .
C36 H36A N27 0.99 2.53 3.23(2) 127.7 2_656
C27 H27 O6 0.95 2.36 3.289(18) 167.4 1_565
C16 H16 N14 0.95 2.35 3.20(2) 148.7 2_757
C11 H11 N5 0.95 2.66 3.13(2) 110.9 .
C2 H2 N18 0.95 2.68 3.29(2) 122.5 1_444
C1 H1 N18 0.95 2.57 3.24(2) 127.2 1_444
N28 H28A N23 0.88 2.44 3.00(2) 122.5 .
N28 H28A O4 0.88 2.48 3.27(2) 149.8 .
C32' H32' N29 0.95 2.36 3.11(2) 135.5 2_656
C32' H32' O16 0.95 2.66 3.27(2) 121.9 2_656
C32' H32' O14 0.95 2.53 3.438(17) 160.0 2_656
N16 H16A O17 0.88 2.23 3.05(2) 155.5 .
N8 H8 N22 0.88 2.45 3.265(18) 153.7 1_545
N4 H4B N25' 0.88 2.66 3.160(17) 117.0 1_545
O5 H5A O3 0.85 2.33 2.878(12) 122.3 2_656
O4 H4A N12 0.85 2.54 3.186(18) 133.6 .
C42 H42A O12 0.98 2.53 3.29(3) 133.5 2_656
C39 H39A O8 0.99 2.64 3.196(15) 115.5 2_656
C37 H37A O17 0.99 2.41 3.144(19) 130.8 .
C36 H36A N27 0.99 2.53 3.23(2) 127.7 2_656
C27 H27 O6 0.95 2.36 3.289(18) 167.4 1_565
C16 H16 N14 0.95 2.35 3.20(2) 148.7 2_757
C11 H11 N5 0.95 2.66 3.13(2) 110.9 .
C2 H2 N18 0.95 2.68 3.29(2) 122.5 1_444
C1 H1 N18 0.95 2.57 3.24(2) 127.2 1_444
N28 H28A N23 0.88 2.44 3.00(2) 122.5 .
N28 H28A O4 0.88 2.48 3.27(2) 149.8 .
C32' H32' N29 0.95 2.36 3.11(2) 135.5 2_656
C32' H32' O16 0.95 2.66 3.27(2) 121.9 2_656
C32' H32' O14 0.95 2.53 3.438(17) 160.0 2_656
N16 H16A O17 0.88 2.23 3.05(2) 155.5 .
N8 H8 N22 0.88 2.45 3.265(18) 153.7 1_545
N4 H4B N25' 0.88 2.66 3.160(17) 117.0 1_545
O5 H5A O3 0.85 2.33 2.878(12) 122.3 2_656
O4 H4A N12 0.85 2.54 3.186(18) 133.6 .
C42 H42A O12 0.98 2.53 3.29(3) 133.5 2_656
C39 H39A O8 0.99 2.64 3.196(15) 115.5 2_656
C37 H37A O17 0.99 2.41 3.144(19) 130.8 .
C36 H36A N27 0.99 2.53 3.23(2) 127.7 2_656
C27 H27 O6 0.95 2.36 3.289(18) 167.4 1_565
C16 H16 N14 0.95 2.35 3.20(2) 148.7 2_757
C11 H11 N5 0.95 2.66 3.13(2) 110.9 .
C2 H2 N18 0.95 2.68 3.29(2) 122.5 1_444
C1 H1 N18 0.95 2.57 3.24(2) 127.2 1_444
N28 H28A N23 0.88 2.44 3.00(2) 122.5 .
N28 H28A O4 0.88 2.48 3.27(2) 149.8 .
C32' H32' N29 0.95 2.36 3.11(2) 135.5 2_656
C32' H32' O16 0.95 2.66 3.27(2) 121.9 2_656
C32' H32' O14 0.95 2.53 3.438(17) 160.0 2_656
N16 H16A O17 0.88 2.23 3.05(2) 155.5 .
N8 H8 N22 0.88 2.45 3.265(18) 153.7 1_545
N4 H4B N25' 0.88 2.66 3.160(17) 117.0 1_545
O5 H5A O3 0.85 2.33 2.878(12) 122.3 2_656
O4 H4A N12 0.85 2.54 3.186(18) 133.6 .
C42 H42A O12 0.98 2.53 3.29(3) 133.5 2_656
C39 H39B O4 0.99 2.66 3.193(16) 114.1 2_656
C39 H39A O8 0.99 2.64 3.196(15) 115.5 2_656
C37 H37A O17 0.99 2.41 3.144(19) 130.8 .
C36 H36A N27 0.99 2.53 3.23(2) 127.7 2_656
C27 H27 O6 0.95 2.36 3.289(18) 167.4 1_565
C16 H16 N14 0.95 2.35 3.20(2) 148.7 2_757
C11 H11 N5 0.95 2.66 3.13(2) 110.9 .
C2 H2 N18 0.95 2.68 3.29(2) 122.5 1_444
C1 H1 N18 0.95 2.57 3.24(2) 127.2 1_444
N28 H28A N23 0.88 2.44 3.00(2) 122.5 .
N28 H28A O4 0.88 2.48 3.27(2) 149.8 .
C32' H32' N29 0.95 2.36 3.11(2) 135.5 2_656
C32' H32' O16 0.95 2.66 3.27(2) 121.9 2_656
C32' H32' O14 0.95 2.53 3.438(17) 160.0 2_656
N16 H16A O17 0.88 2.23 3.05(2) 155.5 .
N8 H8 N22 0.88 2.45 3.265(18) 153.7 1_545
N4 H4B N25' 0.88 2.66 3.160(17) 117.0 1_545
O5 H5A O3 0.85 2.33 2.878(12) 122.3 2_656
O4 H4A N12 0.85 2.54 3.186(18) 133.6 .
O4 H4A N12 0.85 2.54 3.186(18) 133.6 .
O5 H5A O3 0.85 2.33 2.878(12) 122.3 2_656
N4 H4B N25' 0.88 2.66 3.160(17) 117.0 1_545
N8 H8 N22 0.88 2.45 3.265(18) 153.7 1_545
N16 H16A O17 0.88 2.23 3.05(2) 155.5 .
C32' H32' O14 0.95 2.53 3.438(17) 160.0 2_656
C32' H32' O16 0.95 2.66 3.27(2) 121.9 2_656
C32' H32' N29 0.95 2.36 3.11(2) 135.5 2_656
N28 H28A O4 0.88 2.48 3.27(2) 149.8 .
N28 H28A N23 0.88 2.44 3.00(2) 122.5 .
C1 H1 N18 0.95 2.57 3.24(2) 127.2 1_444
C2 H2 N18 0.95 2.68 3.29(2) 122.5 1_444
C11 H11 N5 0.95 2.66 3.13(2) 110.9 .
C16 H16 N14 0.95 2.35 3.20(2) 148.7 2_757
C27 H27 O6 0.95 2.36 3.289(18) 167.4 1_565
C36 H36A N27 0.99 2.53 3.23(2) 127.7 2_656
C37 H37A O17 0.99 2.41 3.144(19) 130.8 .
C39 H39A O8 0.99 2.64 3.196(15) 115.5 2_656
C42 H42A O12 0.98 2.53 3.29(3) 133.5 2_656
O4 H4A N12 0.85 2.54 3.186(18) 133.6 .
O5 H5A O3 0.85 2.33 2.878(12) 122.3 2_656
N4 H4B N25' 0.88 2.66 3.160(17) 117.0 1_545
N8 H8 N22 0.88 2.45 3.265(18) 153.7 1_545
N16 H16A O17 0.88 2.23 3.05(2) 155.5 .
C32' H32' O14 0.95 2.53 3.438(17) 160.0 2_656
C32' H32' O16 0.95 2.66 3.27(2) 121.9 2_656
C32' H32' N29 0.95 2.36 3.11(2) 135.5 2_656
N28 H28A O4 0.88 2.48 3.27(2) 149.8 .
N28 H28A N23 0.88 2.44 3.00(2) 122.5 .
C1 H1 N18 0.95 2.57 3.24(2) 127.2 1_444
C2 H2 N18 0.95 2.68 3.29(2) 122.5 1_444
C11 H11 N5 0.95 2.66 3.13(2) 110.9 .
C16 H16 N14 0.95 2.35 3.20(2) 148.7 2_757
C27 H27 O6 0.95 2.36 3.289(18) 167.4 1_565
C36 H36A N27 0.99 2.53 3.23(2) 127.7 2_656
C37 H37A O17 0.99 2.41 3.144(19) 130.8 .
C39 H39A O8 0.99 2.64 3.196(15) 115.5 2_656
C42 H42A O12 0.98 2.53 3.29(3) 133.5 2_656
O4 H4A N12 0.85 2.54 3.186(18) 133.6 .
O5 H5A O3 0.85 2.33 2.878(12) 122.3 2_656
N4 H4B N25' 0.88 2.66 3.160(17) 117.0 1_545
N8 H8 N22 0.88 2.45 3.265(18) 153.7 1_545
N16 H16A O17 0.88 2.23 3.05(2) 155.5 .
C32' H32' O14 0.95 2.53 3.438(17) 160.0 2_656
C32' H32' O16 0.95 2.66 3.27(2) 121.9 2_656
C32' H32' N29 0.95 2.36 3.11(2) 135.5 2_656
N28 H28A O4 0.88 2.48 3.27(2) 149.8 .
N28 H28A N23 0.88 2.44 3.00(2) 122.5 .
C1 H1 N18 0.95 2.57 3.24(2) 127.2 1_444
C2 H2 N18 0.95 2.68 3.29(2) 122.5 1_444
C11 H11 N5 0.95 2.66 3.13(2) 110.9 .
C16 H16 N14 0.95 2.35 3.20(2) 148.7 2_757
C27 H27 O6 0.95 2.36 3.289(18) 167.4 1_565
C36 H36A N27 0.99 2.53 3.23(2) 127.7 2_656
C37 H37A O17 0.99 2.41 3.144(19) 130.8 .
C39 H39A O8 0.99 2.64 3.196(15) 115.5 2_656
C42 H42A O12 0.98 2.53 3.29(3) 133.5 2_656
O4 H4A N12 0.85 2.54 3.186(18) 133.6 .
O5 H5A O3 0.85 2.33 2.878(12) 122.3 2_656
N4 H4B N25' 0.88 2.66 3.160(17) 117.0 1_545
N8 H8 N22 0.88 2.45 3.265(18) 153.7 1_545
N16 H16A O17 0.88 2.23 3.05(2) 155.5 .
C32' H32' O14 0.95 2.53 3.438(17) 160.0 2_656
C32' H32' O16 0.95 2.66 3.27(2) 121.9 2_656
C32' H32' N29 0.95 2.36 3.11(2) 135.5 2_656
N28 H28A O4 0.88 2.48 3.27(2) 149.8 .
N28 H28A N23 0.88 2.44 3.00(2) 122.5 .
C1 H1 N18 0.95 2.57 3.24(2) 127.2 1_444
C2 H2 N18 0.95 2.68 3.29(2) 122.5 1_444
C11 H11 N5 0.95 2.66 3.13(2) 110.9 .
C16 H16 N14 0.95 2.35 3.20(2) 148.7 2_757
C27 H27 O6 0.95 2.36 3.289(18) 167.4 1_565
C36 H36A N27 0.99 2.53 3.23(2) 127.7 2_656
C37 H37A O17 0.99 2.41 3.144(19) 130.8 .
C39 H39A O8 0.99 2.64 3.196(15) 115.5 2_656
C42 H42A O12 0.98 2.53 3.29(3) 133.5 2_656
C42 H42A N3 0.98 2.70 3.40(3) 129.2 .
O4 H4A N12 0.85 2.54 3.186(18) 133.6 .
O5 H5A O3 0.85 2.33 2.878(12) 122.3 2_656
N4 H4B N25' 0.88 2.66 3.160(17) 117.0 1_545
N8 H8 N22 0.88 2.45 3.265(18) 153.7 1_545
N16 H16A O17 0.88 2.23 3.05(2) 155.5 .
C32' H32' O14 0.95 2.53 3.438(17) 160.0 2_656
C32' H32' O16 0.95 2.66 3.27(2) 121.9 2_656
C32' H32' N29 0.95 2.36 3.11(2) 135.5 2_656
N28 H28A O4 0.88 2.48 3.27(2) 149.8 .
N28 H28A N23 0.88 2.44 3.00(2) 122.5 .
C1 H1 N18 0.95 2.57 3.24(2) 127.2 1_444
C2 H2 N18 0.95 2.68 3.29(2) 122.5 1_444
C11 H11 N5 0.95 2.66 3.13(2) 110.9 .
C16 H16 N14 0.95 2.35 3.20(2) 148.7 2_757
C27 H27 O6 0.95 2.36 3.289(18) 167.4 1_565
C36 H36A N27 0.99 2.53 3.23(2) 127.7 2_656
C37 H37A O17 0.99 2.41 3.144(19) 130.8 .
C39 H39A O8 0.99 2.64 3.196(15) 115.5 2_656
C42 H42A O12 0.98 2.53 3.29(3) 133.5 2_656

loop_
_geom_torsion_atom_site_label_1
_geom_torsion_atom_site_label_2
_geom_torsion_atom_site_label_3
_geom_torsion_atom_site_label_4
_geom_torsion
_geom_torsion_site_symmetry_1
_geom_torsion_site_symmetry_4
N19 Ni3 O11 N23 -179.6(10) . .
N24 Ni3 O11 N23 2.1(10) . .
N19 Ni3 O11 Gd4 2.3(8) . .
N24 Ni3 O11 Gd4 -176.0(8) . .
Gd3 O6 N3 C5 -170.6(10) . .
Gd3 O6 N3 Ni1 15.5(15) . 2_656
Gd1 O7 N7 C10 125.1(11) . .
Gd3 O7 N7 C10 11.2(15) . .
Gd1 O7 N7 Ni2 -54.5(9) . .
Gd3 O7 N7 Ni2 -168.4(5) . .
Gd1 O8 N11 C20 118.2(12) . .
Gd1 O8 N11 Ni2 -58.2(11) . .
Gd4 O9 N15 C15 -96.3(14) . .
Gd1 O9 N15 C15 122.8(11) . .
Gd4 O9 N15 Ni2 111.8(9) . .
Gd1 O9 N15 Ni2 -29.0(10) . .
N19 Ni3 N17 C22 -178.0(18) . .
N24 Ni3 N17 C22 0.4(19) . .
N19 Ni3 N17 C24 8.9(13) . .
N24 Ni3 N17 C24 -172.6(13) . .
Gd4 O10 N19 C25 -167.5(12) . .
Gd4 O10 N19 Ni3 5.6(19) . .
O11 Ni3 N19 C25 168.3(15) . .
N17 Ni3 N19 C25 -9.0(15) . .
O11 Ni3 N19 O10 -4.6(14) . .
N17 Ni3 N19 O10 178.2(15) . .
Ni3 O11 N23 C30 -0.1(15) . .
Gd4 O11 N23 C30 178.1(10) . .
Ni3 O11 N23 Ni1 153.2(7) . .
Gd4 O11 N23 Ni1 -28.5(14) . .
O11 Ni3 N24 C30 -3.5(12) . .
N17 Ni3 N24 C30 173.9(12) . .
C34 N25 C32 C31 0.00(8) . .
N25 C32 C31 N26 0.00(10) . .
C32 C31 N26 C33 0.00(10) . .
C31 N26 C33 C34 0.00(8) . .
C32 N25 C34 C33 0.00(3) . .
C32 N25 C34 C35 -163.7(14) . .
N26 C33 C34 N25 0.00(3) . .
N26 C33 C34 C35 166.3(12) . .
C34' C32' N25' C31' 0.00(3) . .
C32' N25' C31' C33' 0.00(3) . .
N25' C31' C33' N26' 0.00(3) . .
C31' C33' N26' C34' 0.00(3) . .
N25' C32' C34' N26' 0.00(3) . .
N25' C32' C34' C35 171.9(12) . .
C33' N26' C34' C32' 0.00(3) . .
C33' N26' C34' C35 -173.0(11) . .
Ni1 O13 N27 C35 -88.1(16) . .
Gd2 O13 N27 C35 82(2) . .
Gd3 O13 N27 C35 158.5(16) 2_656 .
Ni1 O13 N27 Gd3 113.4(6) . 2_656
Gd2 O13 N27 Gd3 -76.6(12) . 2_656
Gd3 O14 N29 O15 -5(2) . .
Gd3 O14 N29 O16 176(2) . .
Gd3 O15 N29 O14 5(2) . .
Gd3 O15 N29 O16 -175.6(16) . .
Gd4 O17 N30 O19 169(3) . .
Gd4 O17 N30 O18 -5(2) . .
Gd4 O18 N30 O17 5(2) . .
Gd4 O18 N30 O19 -170(2) . .
C4 N1 C1 C2 -1(3) . .
Ni1 N1 C1 C2 174.3(15) 2_656 .
C3 N2 C2 C1 -1(4) . .
N1 C1 C2 N2 1(3) . .
C2 N2 C3 C4 0(3) . .
C1 N1 C4 C3 0(3) . .
Ni1 N1 C4 C3 -176.1(14) 2_656 .
C1 N1 C4 C5 -179.0(15) . .
Ni1 N1 C4 C5 5.0(18) 2_656 .
N2 C3 C4 N1 1(3) . .
N2 C3 C4 C5 179.5(18) . .
O6 N3 C5 N4 5(2) . .
Ni1 N3 C5 N4 179.9(12) 2_656 .
O6 N3 C5 C4 -173.9(12) . .
Ni1 N3 C5 C4 0.7(19) 2_656 .
N1 C4 C5 N3 -4(2) . .
C3 C4 C5 N3 177.2(17) . .
N1 C4 C5 N4 176.8(15) . .
C3 C4 C5 N4 -2(3) . .
C8 N6 C6 C7 -1(3) . .
C9 N5 C7 C6 -2(2) . .
Ni2 N5 C7 C6 -174.4(13) . .
N6 C6 C7 N5 1(3) . .
C6 N6 C8 C9 1(3) . .
C7 N5 C9 C8 2(2) . .
Ni2 N5 C9 C8 175.7(13) . .
C7 N5 C9 C10 178.1(14) . .
Ni2 N5 C9 C10 -8.1(17) . .
N6 C8 C9 N5 -2(3) . .
N6 C8 C9 C10 -177.6(17) . .
O7 N7 C10 N8 0(2) . .
Ni2 N7 C10 N8 180.0(10) . .
O7 N7 C10 C9 -179.3(11) . .
Ni2 N7 C10 C9 0.2(18) . .
Gd3 N8 C10 N7 -11(2) . .
Gd3 N8 C10 C9 168.4(12) . .
N5 C9 C10 N7 5(2) . .
C8 C9 C10 N7 -178.5(16) . .
N5 C9 C10 N8 -174.3(15) . .
C8 C9 C10 N8 2(3) . .
C14 N13 C11 C12 0(2) . .
Ni2 N13 C11 C12 174.6(10) . .
C13 N14 C12 C11 0(3) . .
N13 C11 C12 N14 0(3) . .
C12 N14 C13 C14 0(3) . .
C11 N13 C14 C13 0(3) . .
Ni2 N13 C14 C13 -175.0(15) . .
C11 N13 C14 C15 174.7(14) . .
Ni2 N13 C14 C15 -0.7(19) . .
N14 C13 C14 N13 0(3) . .
N14 C13 C14 C15 -174.4(16) . .
O9 N15 C15 N16 12(2) . .
Ni2 N15 C15 N16 165.4(13) . .
O9 N15 C15 C14 -168.9(12) . .
Ni2 N15 C15 C14 -15.8(18) . .
N13 C14 C15 N15 11(2) . .
C13 C14 C15 N15 -174.8(16) . .
N13 C14 C15 N16 -170.4(16) . .
C13 C14 C15 N16 4(3) . .
C19 N9 C16 C17 -1(3) . .
Ni2 N9 C16 C17 174.6(13) . .
C18 N10 C17 C16 0(3) . .
N9 C16 C17 N10 1(3) . .
C17 N10 C18 C19 -1(3) . .
C16 N9 C19 C18 1(3) . .
Ni2 N9 C19 C18 -175.7(13) . .
C16 N9 C19 C20 -176.6(15) . .
Ni2 N9 C19 C20 7.2(18) . .
N10 C18 C19 N9 0(3) . .
N10 C18 C19 C20 177.2(16) . .
O8 N11 C20 N12 0(2) . .
Ni2 N11 C20 N12 176.5(12) . .
Gd1 N11 C20 N12 59(2) . .
O8 N11 C20 C19 178.5(13) . .
Ni2 N11 C20 C19 -4.7(18) . .
Gd1 N11 C20 C19 -122.6(12) . .
N9 C19 C20 N11 -2(2) . .
C18 C19 C20 N11 -178.9(16) . .
N9 C19 C20 N12 177.0(15) . .
C18 C19 C20 N12 0(3) . .
C23 N18 C21 C22 1(3) . .
C24 N17 C22 C21 -3(3) . .
Ni3 N17 C22 C21 -175.2(15) . .
N18 C21 C22 N17 2(3) . .
C21 N18 C23 C24 -1(3) . .
C22 N17 C24 C23 2(3) . .
Ni3 N17 C24 C23 175.5(15) . .
C22 N17 C24 C25 178.4(17) . .
Ni3 N17 C24 C25 -8(2) . .
N18 C23 C24 N17 0(3) . .
N18 C23 C24 C25 -176.0(17) . .
O10 N19 C25 N20 2(3) . .
Ni3 N19 C25 N20 -171.9(15) . .
O10 N19 C25 C24 -179.6(15) . .
Ni3 N19 C25 C24 7(2) . .
N17 C24 C25 N19 1(2) . .
C23 C24 C25 N19 177.8(18) . .
N17 C24 C25 N20 179.6(18) . .
C23 C24 C25 N20 -4(3) . .
C29 N21 C26 C27 2(2) . .
Ni1 N21 C26 C27 173.3(12) . .
C28 N22 C27 C26 3(3) . .
N21 C26 C27 N22 -4(3) . .
C27 N22 C28 C29 -1(3) . .
N22 C28 C29 N21 -1(3) . .
N22 C28 C29 C30 -177.4(16) . .
C26 N21 C29 C28 0(2) . .
Ni1 N21 C29 C28 -172.3(12) . .
C26 N21 C29 C30 177.5(14) . .
Ni1 N21 C29 C30 4.8(16) . .
O11 N23 C30 N24 -3(2) . .
Ni1 N23 C30 N24 -158.9(13) . .
O11 N23 C30 C29 178.3(12) . .
Ni1 N23 C30 C29 22.7(18) . .
Ni3 N24 C30 N23 5(2) . .
Ni3 N24 C30 C29 -176.9(13) . .
C28 C29 C30 N23 159.7(16) . .
N21 C29 C30 N23 -17(2) . .
C28 C29 C30 N24 -19(3) . .
N21 C29 C30 N24 164.3(15) . .
O13 N27 C35 N28 4(3) . .
Gd3 N27 C35 N28 113(3) 2_656 .
O13 N27 C35 C34' 177.9(13) . .
Gd3 N27 C35 C34' -73(4) 2_656 .
O13 N27 C35 C34 179.5(13) . .
Gd3 N27 C35 C34 -72(4) 2_656 .
C32' C34' C35 N28 164.8(12) . .
N26' C34' C35 N28 -22.7(19) . .
C32' C34' C35 N27 -10(2) . .
N26' C34' C35 N27 162.6(14) . .
C32' C34' C35 C34 -168(8) . .
N26' C34' C35 C34 4(7) . .
N25 C34 C35 N28 -161.7(12) . .
C33 C34 C35 N28 33.3(18) . .
N25 C34 C35 N27 22(2) . .
C33 C34 C35 N27 -142.9(15) . .
N25 C34 C35 C34' 44(7) . .
C33 C34 C35 C34' -121(7) . .
Gd1 O1 C36 C38 -74.3(12) . .
Gd2 O1 C36 C38 53.0(15) 2_656 .
Gd3 O1 C36 C38 168.8(9) . .
Gd2 O2 C37 C38 -84.7(12) . .
Gd1 O2 C37 C38 38.7(18) . .
Gd4 O2 C37 C38 166.9(9) . .
O1 C36 C38 C40 -165.9(12) . .
O1 C36 C38 C39 -49.4(17) . .
O1 C36 C38 C37 76.2(16) . .
O2 C37 C38 C40 -167.7(12) . .
O2 C37 C38 C36 -53.6(17) . .
O2 C37 C38 C39 70.8(16) . .
Gd2 O3 C39 C38 -86.8(11) 2_656 .
Gd1 O3 C39 C38 167.9(9) 2_656 .
Gd2 O3 C39 C38 52.3(13) . .
C40 C38 C39 O3 -172.0(11) . .
C36 C38 C39 O3 73.9(15) . .
C37 C38 C39 O3 -49.4(17) . .
C36 C38 C40 C41 -168.0(16) . .
C39 C38 C40 C41 73(2) . .
C37 C38 C40 C41 -51(2) . .

loop_
_platon_squeeze_void_nr
_platon_squeeze_void_average_x
_platon_squeeze_void_average_y
_platon_squeeze_void_average_z
_platon_squeeze_void_volume
_platon_squeeze_void_count_electrons
1 -0.086 0.004 0.001 1277.6 288.2
